data_1547207
loop_
_publ_author_name
'Zdenek Travnicek'
'Radek Zboril'
'Miroslava Matikova-Malarova'
'Bohuslav Drahos'
'Juraj Cernak'

_publ_section_title
;
 Thermal decomposition of [Co(en)3][Fe(CN)6].2H2O: Topotactic dehydration
 process, valence and spin exchange mechanism elucidation
;
_journal_name_full 'Chemistry Central Journal'
_journal_page_first 28
_journal_paper_doi 10.1186/1752-153X-7-28
_journal_volume 7
_journal_year 2013
_chemical_formula_moiety 'C6 Fe N6, C6 H24 Co N6, 2(h2 O)'
_chemical_formula_sum 'C12 H28 Co Fe N12 O2'
_chemical_formula_weight 487.24
_space_group_IT_number 14
_symmetry_cell_setting monoclinic
_symmetry_space_group_name_Hall '-P 2yn'
_symmetry_space_group_name_H-M 'P 1 21/n 1'
_atom_sites_solution_hydrogens geom
_atom_sites_solution_primary direct
_atom_sites_solution_secondary difmap
_cell_angle_alpha 90.00
_cell_angle_beta 91.9880(19)
_cell_angle_gamma 90.00
_cell_formula_units_Z 4
_cell_length_a 8.2822(2)
_cell_length_b 16.5364(3)
_cell_length_c 14.5365(3)
_cell_measurement_reflns_used 9992
_cell_measurement_temperature 100(2)
_cell_measurement_theta_max 31.94
_cell_measurement_theta_min 2.75
_cell_volume 1989.69(7)
_computing_cell_refinement
;
CrysAlis RED, Oxford Diffraction Ltd.,
Version 1.171.32.5 (release 08-05-2007 CrysAlis171 .NET)
(compiled May  8 2007,13:10:02)
;
_computing_data_collection
;
CrysAlis CCD, Oxford Diffraction Ltd.,
Version 1.171.32.5 (release 08-05-2007 CrysAlis171 .NET)
(compiled May  8 2007,13:10:02)
;
_computing_data_reduction
;
CrysAlis RED, Oxford Diffraction Ltd.,
Version 1.171.32.5 (release 08-05-2007 CrysAlis171 .NET)
(compiled May  8 2007,13:10:02)
;
_computing_structure_refinement 'SHELXL-97 (Sheldrick, 1997)'
_computing_structure_solution 'SHELXS-97 (Sheldrick, 1990)'
_diffrn_ambient_temperature 100(2)
_diffrn_detector_area_resol_mean 8.3611
_diffrn_measured_fraction_theta_full 0.999
_diffrn_measured_fraction_theta_max 0.999
_diffrn_measurement_device_type 'Xcalibur, Sapphire2, large Be window'
_diffrn_measurement_method '\w scans'
_diffrn_radiation_monochromator graphite
_diffrn_radiation_source 'Enhance (Mo) X-ray Source'
_diffrn_radiation_type MoK\a
_diffrn_radiation_wavelength 0.71073
_diffrn_reflns_av_R_equivalents 0.0286
_diffrn_reflns_av_sigmaI/netI 0.0262
_diffrn_reflns_limit_h_max 9
_diffrn_reflns_limit_h_min -9
_diffrn_reflns_limit_k_max 19
_diffrn_reflns_limit_k_min -16
_diffrn_reflns_limit_l_max 17
_diffrn_reflns_limit_l_min -17
_diffrn_reflns_number 13225
_diffrn_reflns_theta_full 25.10
_diffrn_reflns_theta_max 25.10
_diffrn_reflns_theta_min 2.75
_exptl_absorpt_coefficient_mu 1.599
_exptl_absorpt_correction_T_max 0.7403
_exptl_absorpt_correction_T_min 0.6906
_exptl_absorpt_correction_type multi-scan
_exptl_absorpt_process_details
;
CrysAlis RED, Oxford Diffraction Ltd.,
Version 1.171.32.5 (release 08-05-2007 CrysAlis171 .NET)
(compiled May  8 2007,13:10:02)
Empirical absorption correction using spherical harmonics,
implemented in SCALE3 ABSPACK scaling algorithm.
;
_exptl_crystal_colour black
_exptl_crystal_density_diffrn 1.627
_exptl_crystal_density_method 'not measured'
_exptl_crystal_description prism
_exptl_crystal_F_000 1012
_exptl_crystal_size_max 0.25
_exptl_crystal_size_mid 0.20
_exptl_crystal_size_min 0.20
_refine_diff_density_max 0.444
_refine_diff_density_min -0.424
_refine_diff_density_rms 0.130
_refine_ls_extinction_method none
_refine_ls_goodness_of_fit_ref 1.169
_refine_ls_hydrogen_treatment constr
_refine_ls_matrix_type full
_refine_ls_number_parameters 250
_refine_ls_number_reflns 3533
_refine_ls_number_restraints 4
_refine_ls_restrained_S_all 1.185
_refine_ls_R_factor_all 0.0354
_refine_ls_R_factor_gt 0.0265
_refine_ls_shift/su_max 0.000
_refine_ls_shift/su_mean 0.000
_refine_ls_structure_factor_coef Fsqd
_refine_ls_weighting_details 'calc w=1/[\s^2^(Fo^2^)+(0.0633P)^2^+0.0000P] where P=(Fo^2^+2Fc^2^)/3'
_refine_ls_weighting_scheme calc
_refine_ls_wR_factor_gt 0.0807
_refine_ls_wR_factor_ref 0.0976
_reflns_number_gt 3001
_reflns_number_total 3533
_reflns_threshold_expression >2sigma(I)
_cod_data_source_file 13065_2012_594_MOESM2_ESM.cif
_cod_data_source_block complex1a
_cod_database_code 1547207

loop_
_symmetry_equiv_pos_as_xyz
'x, y, z'
'-x+1/2, y+1/2, -z+1/2'
'-x, -y, -z'
'x-1/2, -y-1/2, z-1/2'

loop_
_atom_site_label
_atom_site_type_symbol
_atom_site_fract_x
_atom_site_fract_y
_atom_site_fract_z
_atom_site_U_iso_or_equiv
_atom_site_adp_type
_atom_site_occupancy
_atom_site_symmetry_multiplicity
_atom_site_calc_flag
_atom_site_refinement_flags
_atom_site_disorder_assembly
_atom_site_disorder_group
Co1 Co 0.46501(4) 0.34475(2) 0.27701(2) 0.00844(13) Uani 1 1 d . . .
Fe1 Fe 0.5000 0.0000 0.5000 0.00923(16) Uani 1 2 d S . .
Fe1A Fe 0.0000 0.5000 0.5000 0.00900(16) Uani 1 2 d S . .
N1 N 0.4167(3) 0.09986(14) 0.32420(17) 0.0186(5) Uani 1 1 d . . .
C1 C 0.4486(3) 0.06217(15) 0.38874(19) 0.0128(6) Uani 1 1 d . . .
N2 N 0.3785(3) 0.14116(14) 0.62009(16) 0.0165(5) Uani 1 1 d . . .
C2 C 0.4232(3) 0.08867(16) 0.57503(18) 0.0127(6) Uani 1 1 d . . .
N3 N 0.8418(3) 0.07619(14) 0.51443(16) 0.0162(5) Uani 1 1 d . . .
C3 C 0.7154(3) 0.04687(15) 0.50714(17) 0.0115(6) Uani 1 1 d . . .
N1A N -0.3341(3) 0.43118(14) 0.54633(17) 0.0196(5) Uani 1 1 d . . .
C1A C -0.2050(3) 0.45335(16) 0.53332(18) 0.0126(6) Uani 1 1 d . . .
N2A N 0.0234(3) 0.38043(14) 0.33788(17) 0.0182(5) Uani 1 1 d . . .
C2A C 0.0124(3) 0.42471(16) 0.39885(19) 0.0126(6) Uani 1 1 d . . .
N3A N 0.2264(3) 0.39146(14) 0.62017(16) 0.0177(5) Uani 1 1 d . . .
C3A C 0.1368(3) 0.42989(16) 0.57681(18) 0.0121(6) Uani 1 1 d . . .
C7 C 0.6106(3) 0.26147(17) 0.42812(18) 0.0150(6) Uani 1 1 d . . .
H7A H 0.6974 0.3001 0.4461 0.018 Uiso 1 1 calc R . .
H7B H 0.6376 0.2081 0.4554 0.018 Uiso 1 1 calc R . .
N7 N 0.5949(3) 0.25502(13) 0.32640(15) 0.0132(5) Uani 1 1 d . . .
H7C H 0.5466 0.2067 0.3104 0.016 Uiso 1 1 calc R . .
H7D H 0.6958 0.2562 0.3018 0.016 Uiso 1 1 calc R . .
C8 C 0.4504(3) 0.29077(16) 0.46145(18) 0.0154(6) Uani 1 1 d . . .
H8A H 0.3661 0.2490 0.4512 0.019 Uiso 1 1 calc R . .
H8B H 0.4586 0.3036 0.5280 0.019 Uiso 1 1 calc R . .
N8 N 0.4105(3) 0.36541(13) 0.40622(16) 0.0148(5) Uani 1 1 d . . .
H8C H 0.4690 0.4087 0.4291 0.018 Uiso 1 1 calc R . .
H8D H 0.3024 0.3773 0.4096 0.018 Uiso 1 1 calc R . .
N9 N 0.6517(3) 0.41943(14) 0.28049(16) 0.0152(5) Uani 1 1 d . . .
H9C H 0.6719 0.4376 0.3396 0.018 Uiso 1 1 calc R . .
H9D H 0.7425 0.3932 0.2611 0.018 Uiso 1 1 calc R . .
C9 C 0.6118(3) 0.48894(16) 0.2183(2) 0.0148(6) Uani 1 1 d . . .
H9A H 0.6166 0.4722 0.1530 0.018 Uiso 1 1 calc R . .
H9B H 0.6890 0.5339 0.2295 0.018 Uiso 1 1 calc R . .
N10 N 0.3398(3) 0.44043(13) 0.23392(16) 0.0139(5) Uani 1 1 d . . .
H10C H 0.3040 0.4327 0.1739 0.017 Uiso 1 1 calc R . .
H10D H 0.2510 0.4470 0.2695 0.017 Uiso 1 1 calc R . .
C10 C 0.4433(3) 0.51476(17) 0.2401(2) 0.0180(6) Uani 1 1 d . . .
H10A H 0.4416 0.5381 0.3028 0.022 Uiso 1 1 calc R . .
H10B H 0.4034 0.5560 0.1955 0.022 Uiso 1 1 calc R . .
C11 C 0.4189(3) 0.23873(16) 0.12586(19) 0.0138(6) Uani 1 1 d . . .
H11A H 0.4696 0.1903 0.1546 0.017 Uiso 1 1 calc R . .
H11B H 0.4129 0.2310 0.0583 0.017 Uiso 1 1 calc R . .
N11 N 0.5147(3) 0.31301(13) 0.15038(15) 0.0137(5) Uani 1 1 d . . .
H11C H 0.4879 0.3542 0.1102 0.016 Uiso 1 1 calc R . .
H11D H 0.6233 0.3026 0.1466 0.016 Uiso 1 1 calc R . .
N12 N 0.2752(3) 0.27385(13) 0.26128(15) 0.0133(5) Uani 1 1 d . . .
H12C H 0.2898 0.2278 0.2961 0.016 Uiso 1 1 calc R . .
H12D H 0.1846 0.3001 0.2808 0.016 Uiso 1 1 calc R . .
C12 C 0.25324(15) 0.25189(8) 0.16185(9) 0.0136(6) Uani 1 1 d . . .
H12A H 0.1974 0.2960 0.1275 0.016 Uiso 1 1 calc R . .
H12B H 0.1878 0.2020 0.1550 0.016 Uiso 1 1 calc R . .
O1 O 1.05955(15) 0.19163(8) 0.41195(9) 0.0345(6) Uani 1 1 d RD . .
O2 O 0.89087(15) 0.21906(8) 0.23616(9) 0.0163(4) Uani 1 1 d RD . .
H1W H 0.9976 0.1457 0.4380 0.050 Uiso 1 1 d D . .
H1V H 1.0032 0.2012 0.3577 0.050 Uiso 1 1 d D . .
H2W H 0.9058 0.2544 0.2031 0.050 Uiso 1 1 d D . .
H2V H 0.8445 0.1852 0.1842 0.050 Uiso 1 1 d D . .

loop_
_atom_site_aniso_label
_atom_site_aniso_U_11
_atom_site_aniso_U_22
_atom_site_aniso_U_33
_atom_site_aniso_U_23
_atom_site_aniso_U_13
_atom_site_aniso_U_12
Co1 0.0078(2) 0.0097(2) 0.0078(2) 0.00004(14) -0.00035(14) 0.00055(13)
Fe1 0.0103(3) 0.0089(3) 0.0085(3) -0.0003(2) -0.0003(2) -0.00070(19)
Fe1A 0.0077(3) 0.0098(3) 0.0094(3) -0.0013(2) 0.0001(2) -0.00005(19)
N1 0.0215(13) 0.0168(12) 0.0172(13) 0.0015(10) -0.0033(11) -0.0041(10)
C1 0.0138(14) 0.0110(13) 0.0137(14) -0.0014(11) 0.0005(11) -0.0032(11)
N2 0.0168(12) 0.0167(13) 0.0161(13) -0.0022(10) 0.0012(10) -0.0004(10)
C2 0.0115(13) 0.0139(14) 0.0125(14) 0.0034(12) -0.0017(11) -0.0032(11)
N3 0.0172(13) 0.0181(13) 0.0132(12) -0.0021(10) -0.0002(10) -0.0013(10)
C3 0.0182(15) 0.0097(13) 0.0068(13) -0.0005(10) 0.0010(11) 0.0032(11)
N1A 0.0179(14) 0.0180(13) 0.0228(14) -0.0007(10) 0.0012(11) -0.0014(10)
C1A 0.0148(15) 0.0103(13) 0.0127(14) -0.0006(11) -0.0008(11) 0.0022(11)
N2A 0.0124(12) 0.0228(13) 0.0192(13) -0.0042(11) -0.0010(10) 0.0021(10)
C2A 0.0089(13) 0.0153(14) 0.0135(14) 0.0009(12) -0.0004(11) 0.0017(11)
N3A 0.0163(12) 0.0190(13) 0.0176(13) 0.0020(10) -0.0003(10) 0.0012(10)
C3A 0.0127(13) 0.0117(13) 0.0122(14) -0.0018(11) 0.0032(11) -0.0027(11)
C7 0.0178(14) 0.0159(14) 0.0110(14) 0.0003(11) -0.0048(11) 0.0038(11)
N7 0.0120(11) 0.0147(12) 0.0128(12) 0.0014(9) -0.0009(9) 0.0001(9)
C8 0.0193(15) 0.0186(15) 0.0081(13) 0.0035(11) -0.0022(11) 0.0003(12)
N8 0.0154(12) 0.0154(12) 0.0135(12) 0.0006(9) -0.0008(9) 0.0001(9)
N9 0.0144(12) 0.0161(12) 0.0152(13) -0.0017(10) -0.0006(9) -0.0003(10)
C9 0.0169(15) 0.0122(14) 0.0153(15) -0.0006(11) 0.0010(12) -0.0032(11)
N10 0.0134(12) 0.0151(12) 0.0133(12) -0.0003(9) 0.0009(10) 0.0014(9)
C10 0.0168(15) 0.0124(14) 0.0248(17) -0.0012(12) 0.0012(12) 0.0008(11)
C11 0.0165(14) 0.0127(14) 0.0120(14) -0.0042(11) -0.0006(11) 0.0000(11)
N11 0.0111(11) 0.0154(12) 0.0146(12) 0.0005(10) 0.0002(9) 0.0008(9)
N12 0.0140(12) 0.0127(12) 0.0134(12) -0.0005(9) 0.0008(9) 0.0008(9)
C12 0.0136(14) 0.0148(14) 0.0123(14) -0.0039(11) -0.0020(11) -0.0027(11)
O1 0.0358(14) 0.0381(14) 0.0295(13) 0.0077(11) -0.0021(11) -0.0095(11)
O2 0.0191(10) 0.0159(10) 0.0139(10) 0.0011(8) 0.0027(8) -0.0019(8)

loop_
_atom_type_symbol
_atom_type_description
_atom_type_scat_dispersion_real
_atom_type_scat_dispersion_imag
_atom_type_scat_source
C C 0.0033 0.0016 'International Tables Vol C Tables 4.2.6.8 and 6.1.1.4'
H H 0.0000 0.0000 'International Tables Vol C Tables 4.2.6.8 and 6.1.1.4'
N N 0.0061 0.0033 'International Tables Vol C Tables 4.2.6.8 and 6.1.1.4'
O O 0.0106 0.0060 'International Tables Vol C Tables 4.2.6.8 and 6.1.1.4'
Fe Fe 0.3463 0.8444 'International Tables Vol C Tables 4.2.6.8 and 6.1.1.4'
Co Co 0.3494 0.9721 'International Tables Vol C Tables 4.2.6.8 and 6.1.1.4'

loop_
_geom_angle_atom_site_label_1
_geom_angle_atom_site_label_2
_geom_angle_atom_site_label_3
_geom_angle
_geom_angle_site_symmetry_1
_geom_angle_site_symmetry_3
N7 Co1 N12 91.02(9) . .
N7 Co1 N11 90.62(9) . .
N12 Co1 N11 85.67(9) . .
N7 Co1 N8 85.59(9) . .
N12 Co1 N8 90.32(9) . .
N11 Co1 N8 174.44(9) . .
N7 Co1 N9 92.55(9) . .
N12 Co1 N9 174.50(9) . .
N11 Co1 N9 90.10(9) . .
N8 Co1 N9 94.12(10) . .
N7 Co1 N10 176.03(9) . .
N12 Co1 N10 91.82(9) . .
N11 Co1 N10 92.36(9) . .
N8 Co1 N10 91.61(9) . .
N9 Co1 N10 84.82(9) . .
C3 Fe1 C3 180.00(14) . 3_656
C3 Fe1 C2 89.25(11) . .
C3 Fe1 C2 90.75(11) 3_656 .
C3 Fe1 C2 90.75(11) . 3_656
C3 Fe1 C2 89.25(11) 3_656 3_656
C2 Fe1 C2 180.0 . 3_656
C3 Fe1 C1 90.44(11) . .
C3 Fe1 C1 89.56(11) 3_656 .
C2 Fe1 C1 90.08(11) . .
C2 Fe1 C1 89.92(11) 3_656 .
C3 Fe1 C1 89.56(11) . 3_656
C3 Fe1 C1 90.44(11) 3_656 3_656
C2 Fe1 C1 89.92(11) . 3_656
C2 Fe1 C1 90.08(11) 3_656 3_656
C1 Fe1 C1 180.00(13) . 3_656
C2A Fe1A C2A 179.999(1) 3_566 .
C2A Fe1A C1A 89.78(11) 3_566 .
C2A Fe1A C1A 90.22(11) . .
C2A Fe1A C1A 90.22(11) 3_566 3_566
C2A Fe1A C1A 89.78(11) . 3_566
C1A Fe1A C1A 180.0 . 3_566
C2A Fe1A C3A 89.57(11) 3_566 .
C2A Fe1A C3A 90.43(11) . .
C1A Fe1A C3A 96.71(11) . .
C1A Fe1A C3A 83.29(11) 3_566 .
C2A Fe1A C3A 90.43(11) 3_566 3_566
C2A Fe1A C3A 89.57(11) . 3_566
C1A Fe1A C3A 83.29(11) . 3_566
C1A Fe1A C3A 96.71(11) 3_566 3_566
C3A Fe1A C3A 180.00(12) . 3_566
N1 C1 Fe1 178.7(3) . .
N2 C2 Fe1 179.4(2) . .
N3 C3 Fe1 177.4(2) . .
N1A C1A Fe1A 172.7(2) . .
N2A C2A Fe1A 178.3(2) . .
N3A C3A Fe1A 175.3(2) . .
N7 C7 C8 107.2(2) . .
N7 C7 H7A 110.3 . .
C8 C7 H7A 110.3 . .
N7 C7 H7B 110.3 . .
C8 C7 H7B 110.3 . .
H7A C7 H7B 108.5 . .
C7 N7 Co1 109.84(16) . .
C7 N7 H7C 109.7 . .
Co1 N7 H7C 109.7 . .
C7 N7 H7D 109.7 . .
Co1 N7 H7D 109.7 . .
H7C N7 H7D 108.2 . .
N8 C8 C7 105.8(2) . .
N8 C8 H8A 110.6 . .
C7 C8 H8A 110.6 . .
N8 C8 H8B 110.6 . .
C7 C8 H8B 110.6 . .
H8A C8 H8B 108.7 . .
C8 N8 Co1 108.20(17) . .
C8 N8 H8C 110.1 . .
Co1 N8 H8C 110.1 . .
C8 N8 H8D 110.1 . .
Co1 N8 H8D 110.1 . .
H8C N8 H8D 108.4 . .
C9 N9 Co1 107.98(16) . .
C9 N9 H9C 110.1 . .
Co1 N9 H9C 110.1 . .
C9 N9 H9D 110.1 . .
Co1 N9 H9D 110.1 . .
H9C N9 H9D 108.4 . .
N9 C9 C10 106.2(2) . .
N9 C9 H9A 110.5 . .
C10 C9 H9A 110.5 . .
N9 C9 H9B 110.5 . .
C10 C9 H9B 110.5 . .
H9A C9 H9B 108.7 . .
C10 N10 Co1 110.10(17) . .
C10 N10 H10C 109.6 . .
Co1 N10 H10C 109.6 . .
C10 N10 H10D 109.6 . .
Co1 N10 H10D 109.6 . .
H10C N10 H10D 108.2 . .
N10 C10 C9 106.7(2) . .
N10 C10 H10A 110.4 . .
C9 C10 H10A 110.4 . .
N10 C10 H10B 110.4 . .
C9 C10 H10B 110.4 . .
H10A C10 H10B 108.6 . .
N11 C11 C12 106.32(19) . .
N11 C11 H11A 110.5 . .
C12 C11 H11A 110.5 . .
N11 C11 H11B 110.5 . .
C12 C11 H11B 110.5 . .
H11A C11 H11B 108.7 . .
C11 N11 Co1 108.34(16) . .
C11 N11 H11C 110.0 . .
Co1 N11 H11C 110.0 . .
C11 N11 H11D 110.0 . .
Co1 N11 H11D 110.0 . .
H11C N11 H11D 108.4 . .
C12 N12 Co1 109.08(14) . .
C12 N12 H12C 109.9 . .
Co1 N12 H12C 109.9 . .
C12 N12 H12D 109.9 . .
Co1 N12 H12D 109.9 . .
H12C N12 H12D 108.3 . .
N12 C12 C11 106.87(15) . .
N12 C12 H12A 110.3 . .
C11 C12 H12A 110.3 . .
N12 C12 H12B 110.3 . .
C11 C12 H12B 110.3 . .
H12A C12 H12B 108.6 . .
H1W O1 H1V 101.8 . .
H2W O2 H2V 91.0 . .

loop_
_geom_bond_atom_site_label_1
_geom_bond_atom_site_label_2
_geom_bond_distance
_geom_bond_site_symmetry_2
Co1 N7 1.955(2) .
Co1 N12 1.968(2) .
Co1 N11 1.971(2) .
Co1 N8 1.977(2) .
Co1 N9 1.978(2) .
Co1 N10 1.981(2) .
Fe1 C3 1.944(3) .
Fe1 C3 1.944(3) 3_656
Fe1 C2 1.948(3) .
Fe1 C2 1.948(3) 3_656
Fe1 C1 1.951(3) .
Fe1 C1 1.951(3) 3_656
Fe1A C2A 1.932(3) 3_566
Fe1A C2A 1.932(3) .
Fe1A C1A 1.941(3) .
Fe1A C1A 1.941(3) 3_566
Fe1A C3A 1.946(3) .
Fe1A C3A 1.946(3) 3_566
N1 C1 1.149(3) .
N2 C2 1.156(4) .
N3 C3 1.155(4) .
N1A C1A 1.152(4) .
N2A C2A 1.156(3) .
N3A C3A 1.149(3) .
C7 N7 1.484(3) .
C7 C8 1.508(4) .
C7 H7A 0.9900 .
C7 H7B 0.9900 .
N7 H7C 0.9200 .
N7 H7D 0.9200 .
C8 N8 1.503(3) .
C8 H8A 0.9900 .
C8 H8B 0.9900 .
N8 H8C 0.9200 .
N8 H8D 0.9200 .
N9 C9 1.493(3) .
N9 H9C 0.9200 .
N9 H9D 0.9200 .
C9 C10 1.504(4) .
C9 H9A 0.9900 .
C9 H9B 0.9900 .
N10 C10 1.500(3) .
N10 H10C 0.9200 .
N10 H10D 0.9200 .
C10 H10A 0.9900 .
C10 H10B 0.9900 .
C11 N11 1.498(3) .
C11 C12 1.501(3) .
C11 H11A 0.9900 .
C11 H11B 0.9900 .
N11 H11C 0.9200 .
N11 H11D 0.9200 .
N12 C12 1.495(3) .
N12 H12C 0.9200 .
N12 H12D 0.9200 .
C12 H12A 0.9900 .
C12 H12B 0.9900 .
O1 H1W 0.9984 .
O1 H1V 0.9162 .
O2 H2W 0.7689 .
O2 H2V 1.0050 .
